data_7061065
loop_
_publ_author_name
'Hazarika, Hemanta'
'Chutia, Kangkana'
'Das, Babulal'
'Gogoi, Pranjal'

_publ_section_title
;
 One-pot synthesis of 3-substituted-3-hydroxyindolin-2-ones: three
 component coupling of N-protected isatin, aryne precursor and
 1,3-cyclodione under metal-free conditions
;
_journal_issue 1
_journal_name_full 'New Journal of Chemistry'
_journal_page_first 86
_journal_page_last 96
_journal_paper_doi 10.1039/D1NJ04295E
_journal_volume 46
_journal_year 2022
_chemical_formula_sum 'C29 H27 N O4'
_chemical_formula_weight 453.51
_space_group_crystal_system monoclinic
_space_group_IT_number 14
_space_group_name_Hall '-P 2yn'
_space_group_name_H-M_alt 'P 1 21/n 1'
_atom_sites_solution_hydrogens geom
_audit_creation_method SHELXL-2014/7
_audit_update_record
;
2021-10-09 deposited with the CCDC.	2021-11-12 downloaded from the CCDC.
;
_cell_angle_alpha 90
_cell_angle_beta 94.443(4)
_cell_angle_gamma 90
_cell_formula_units_Z 4
_cell_length_a 13.578(4)
_cell_length_b 11.198(3)
_cell_length_c 15.831(5)
_cell_measurement_reflns_used 3013
_cell_measurement_temperature 296(2)
_cell_measurement_theta_max 24.994
_cell_measurement_theta_min 1.905
_cell_volume 2399.8(12)
_computing_cell_refinement 'Bruker SMART'
_computing_data_collection 'Bruker SMART'
_computing_data_reduction 'Bruker SAINT'
_computing_molecular_graphics 'Bruker SHELXTL'
_computing_publication_material 'Bruker SHELXTL'
_computing_structure_refinement 'SHELXL-2014/7 (Sheldrick, 2014)'
_computing_structure_solution 'SHELXL-2014/7 (Sheldrick, 2014)'
_diffrn_ambient_temperature 296(2)
_diffrn_measured_fraction_theta_full 1.000
_diffrn_measured_fraction_theta_max 1.000
_diffrn_measurement_device_type 'CCD area detector'
_diffrn_measurement_method 'phi and omega scans'
_diffrn_radiation_type MoK\a
_diffrn_radiation_wavelength 0.71073
_diffrn_reflns_av_R_equivalents 0.1298
_diffrn_reflns_av_unetI/netI 0.0501
_diffrn_reflns_Laue_measured_fraction_full 1.000
_diffrn_reflns_Laue_measured_fraction_max 1.000
_diffrn_reflns_limit_h_max 16
_diffrn_reflns_limit_h_min -16
_diffrn_reflns_limit_k_max 13
_diffrn_reflns_limit_k_min -13
_diffrn_reflns_limit_l_max 18
_diffrn_reflns_limit_l_min -18
_diffrn_reflns_number 62998
_diffrn_reflns_point_group_measured_fraction_full 1.000
_diffrn_reflns_point_group_measured_fraction_max 1.000
_diffrn_reflns_theta_full 24.994
_diffrn_reflns_theta_max 24.994
_diffrn_reflns_theta_min 1.905
_exptl_absorpt_coefficient_mu 0.083
_exptl_absorpt_correction_type none
_exptl_crystal_colour colorless
_exptl_crystal_density_diffrn 1.255
_exptl_crystal_description plates
_exptl_crystal_F_000 960
_exptl_crystal_size_max 0.30
_exptl_crystal_size_mid 0.22
_exptl_crystal_size_min 0.13
_refine_diff_density_max 0.231
_refine_diff_density_min -0.301
_refine_diff_density_rms 0.044
_refine_ls_extinction_coef 0.0104(15)
_refine_ls_extinction_expression Fc^*^=kFc[1+0.001xFc^2^\l^3^/sin(2\q)]^-1/4^
_refine_ls_extinction_method 'SHELXL-2014/7 (Sheldrick 2014'
_refine_ls_goodness_of_fit_ref 1.045
_refine_ls_hydrogen_treatment constr
_refine_ls_matrix_type full
_refine_ls_number_parameters 311
_refine_ls_number_reflns 4212
_refine_ls_number_restraints 0
_refine_ls_restrained_S_all 1.045
_refine_ls_R_factor_all 0.0767
_refine_ls_R_factor_gt 0.0534
_refine_ls_shift/su_max 0.000
_refine_ls_shift/su_mean 0.000
_refine_ls_structure_factor_coef Fsqd
_refine_ls_weighting_details 'w=1/[\s^2^(Fo^2^)+(0.0699P)^2^+0.6262P] where P=(Fo^2^+2Fc^2^)/3'
_refine_ls_weighting_scheme calc
_refine_ls_wR_factor_gt 0.1358
_refine_ls_wR_factor_ref 0.1561
_reflns_Friedel_coverage 0.000
_reflns_number_gt 3013
_reflns_number_total 4212
_reflns_threshold_expression 'I > 2\s(I)'
_cod_data_source_file d1nj04295e2.cif
_cod_data_source_block HH-187_0ma_a
_cod_depositor_comments 'Adding full bibliography for 7061065.cif.'
_cod_original_cell_volume 2399.8(13)
_cod_original_sg_symbol_H-M 'P 21/n'
_cod_database_code 7061065
_shelx_shelxl_version_number 2014/7
_shelx_space_group_comment
;
The symmetry employed for this shelxl refinement is uniquely defined
by the following loop, which should always be used as a source of
symmetry information in preference to the above space-group names.
They are only intended as comments.
;

loop_
_space_group_symop_operation_xyz
'x, y, z'
'-x+1/2, y+1/2, -z+1/2'
'-x, -y, -z'
'x-1/2, -y-1/2, z-1/2'

loop_
_atom_site_label
_atom_site_type_symbol
_atom_site_fract_x
_atom_site_fract_y
_atom_site_fract_z
_atom_site_U_iso_or_equiv
_atom_site_adp_type
_atom_site_occupancy
_atom_site_site_symmetry_order
_atom_site_calc_flag
_atom_site_refinement_flags_posn
_atom_site_refinement_flags_adp
_atom_site_refinement_flags_occupancy
_atom_site_disorder_assembly
_atom_site_disorder_group
O4 O 0.36976(11) 0.29472(13) 0.55544(9) 0.0579(4) Uani 1 1 d . . . . .
O1 O 0.27719(14) 0.63549(13) 0.59077(10) 0.0698(5) Uani 1 1 d . . . . .
H1 H 0.2422 0.6591 0.5496 0.105 Uiso 1 1 calc R U . . .
O3 O 0.19807(13) 0.61373(15) 0.43343(10) 0.0710(5) Uani 1 1 d . . . . .
O2 O 0.45835(12) 0.51442(18) 0.64633(11) 0.0800(5) Uani 1 1 d . . . . .
N1 N 0.34143(12) 0.41455(17) 0.71532(10) 0.0558(5) Uani 1 1 d . . . . .
C7 C 0.34468(14) 0.36082(18) 0.48494(12) 0.0469(5) Uani 1 1 d . . . . .
C14 C 0.29954(15) 0.46488(17) 0.49867(12) 0.0461(5) Uani 1 1 d . . . . .
C13 C 0.25485(16) 0.52958(19) 0.42557(13) 0.0516(5) Uani 1 1 d . . . . .
C17 C 0.20217(15) 0.44639(19) 0.62770(13) 0.0495(5) Uani 1 1 d . . . . .
C15 C 0.28487(15) 0.50905(18) 0.58768(12) 0.0492(5) Uani 1 1 d . . . . .
C22 C 0.23915(15) 0.39129(19) 0.70156(13) 0.0499(5) Uani 1 1 d . . . . .
C1 C 0.44944(15) 0.21574(19) 0.56146(13) 0.0518(5) Uani 1 1 d . . . . .
C9 C 0.28588(16) 0.35520(19) 0.33002(12) 0.0526(5) Uani 1 1 d . . . . .
C16 C 0.37407(16) 0.4798(2) 0.65122(13) 0.0564(6) Uani 1 1 d . . . . .
C25 C 0.38688(15) 0.4142(2) 0.86984(13) 0.0543(5) Uani 1 1 d . . . . .
C8 C 0.36037(16) 0.30967(19) 0.40033(13) 0.0531(5) Uani 1 1 d . . . . .
H8A H 0.3556 0.2234 0.4034 0.064 Uiso 1 1 calc R U . . .
H8B H 0.4266 0.3294 0.3859 0.064 Uiso 1 1 calc R U . . .
C12 C 0.27991(17) 0.4904(2) 0.33942(13) 0.0564(6) Uani 1 1 d . . . . .
H12A H 0.3429 0.5249 0.3277 0.068 Uiso 1 1 calc R U . . .
H12B H 0.2303 0.5210 0.2976 0.068 Uiso 1 1 calc R U . . .
C26 C 0.40705(17) 0.3448(2) 0.94106(14) 0.0625(6) Uani 1 1 d . . . . .
H26 H 0.4290 0.2667 0.9353 0.075 Uiso 1 1 calc R U . . .
C6 C 0.53817(16) 0.2423(2) 0.53029(15) 0.0631(6) Uani 1 1 d . . . . .
H6 H 0.5468 0.3133 0.5013 0.076 Uiso 1 1 calc R U . . .
C21 C 0.18121(18) 0.3253(2) 0.75135(15) 0.0636(6) Uani 1 1 d . . . . .
H21 H 0.2075 0.2883 0.8006 0.076 Uiso 1 1 calc R U . . .
C18 C 0.10334(17) 0.4367(2) 0.60251(15) 0.0650(6) Uani 1 1 d . . . . .
H18 H 0.0773 0.4734 0.5530 0.078 Uiso 1 1 calc R U . . .
C2 C 0.43655(18) 0.1136(2) 0.60682(15) 0.0654(6) Uani 1 1 d . . . . .
H2 H 0.3763 0.0974 0.6286 0.079 Uiso 1 1 calc R U . . .
C24 C 0.35468(18) 0.5289(2) 0.87993(16) 0.0685(7) Uani 1 1 d . . . . .
H24 H 0.3407 0.5771 0.8327 0.082 Uiso 1 1 calc R U . . .
C27 C 0.39515(19) 0.3897(3) 1.02027(15) 0.0739(7) Uani 1 1 d . . . . .
H27 H 0.4089 0.3418 1.0677 0.089 Uiso 1 1 calc R U . . .
C23 C 0.40446(18) 0.3639(3) 0.78379(14) 0.0689(7) Uani 1 1 d . . . . .
H23A H 0.4728 0.3779 0.7728 0.083 Uiso 1 1 calc R U . . .
H23B H 0.3942 0.2783 0.7847 0.083 Uiso 1 1 calc R U . . .
C10 C 0.3232(2) 0.3249(2) 0.24427(14) 0.0736(7) Uani 1 1 d . . . . .
H10A H 0.3309 0.2399 0.2397 0.110 Uiso 1 1 calc R U . . .
H10B H 0.3858 0.3631 0.2392 0.110 Uiso 1 1 calc R U . . .
H10C H 0.2765 0.3525 0.1999 0.110 Uiso 1 1 calc R U . . .
C20 C 0.0824(2) 0.3162(2) 0.72509(18) 0.0762(8) Uani 1 1 d . . . . .
H20 H 0.0412 0.2718 0.7573 0.091 Uiso 1 1 calc R U . . .
C4 C 0.60231(19) 0.0588(2) 0.58730(18) 0.0742(7) Uani 1 1 d . . . . .
H4 H 0.6543 0.0050 0.5955 0.089 Uiso 1 1 calc R U . . .
C29 C 0.3429(2) 0.5732(3) 0.95979(18) 0.0785(7) Uani 1 1 d . . . . .
H29 H 0.3209 0.6510 0.9662 0.094 Uiso 1 1 calc R U . . .
C28 C 0.36366(18) 0.5029(3) 1.02986(16) 0.0749(7) Uani 1 1 d . . . . .
H28 H 0.3561 0.5331 1.0837 0.090 Uiso 1 1 calc R U . . .
C19 C 0.04320(18) 0.3712(3) 0.65233(19) 0.0788(8) Uani 1 1 d . . . . .
H19 H -0.0240 0.3645 0.6365 0.095 Uiso 1 1 calc R U . . .
C11 C 0.18443(18) 0.2993(3) 0.33676(17) 0.0766(7) Uani 1 1 d . . . . .
H11A H 0.1629 0.3141 0.3922 0.115 Uiso 1 1 calc R U . . .
H11B H 0.1884 0.2147 0.3276 0.115 Uiso 1 1 calc R U . . .
H11C H 0.1381 0.3338 0.2948 0.115 Uiso 1 1 calc R U . . .
C5 C 0.61430(18) 0.1617(2) 0.54279(18) 0.0741(7) Uani 1 1 d . . . . .
H5 H 0.6745 0.1773 0.5207 0.089 Uiso 1 1 calc R U . . .
C3 C 0.5146(2) 0.0350(2) 0.61956(18) 0.0769(7) Uani 1 1 d . . . . .
H3 H 0.5071 -0.0346 0.6504 0.092 Uiso 1 1 calc R U . . .

loop_
_atom_site_aniso_label
_atom_site_aniso_U_11
_atom_site_aniso_U_22
_atom_site_aniso_U_33
_atom_site_aniso_U_23
_atom_site_aniso_U_13
_atom_site_aniso_U_12
O4 0.0647(9) 0.0568(9) 0.0518(8) 0.0115(7) 0.0030(7) 0.0158(8)
O1 0.1040(14) 0.0440(9) 0.0606(10) -0.0050(7) 0.0014(9) -0.0013(9)
O3 0.0849(11) 0.0597(10) 0.0665(10) 0.0007(8) -0.0063(8) 0.0274(9)
O2 0.0552(10) 0.1086(15) 0.0756(12) -0.0025(10) 0.0006(8) -0.0258(10)
N1 0.0490(10) 0.0733(12) 0.0438(9) 0.0048(9) -0.0045(7) -0.0008(9)
C7 0.0460(11) 0.0468(12) 0.0470(11) 0.0068(9) -0.0019(9) -0.0004(9)
C14 0.0487(11) 0.0431(11) 0.0460(11) 0.0025(9) -0.0006(9) 0.0002(9)
C13 0.0550(12) 0.0436(12) 0.0550(12) 0.0040(9) -0.0032(9) 0.0037(10)
C17 0.0476(11) 0.0499(12) 0.0504(11) -0.0041(10) 0.0004(9) 0.0022(9)
C15 0.0553(12) 0.0417(11) 0.0498(11) 0.0011(9) -0.0004(9) 0.0003(9)
C22 0.0484(11) 0.0511(12) 0.0500(11) -0.0019(9) 0.0024(9) -0.0006(10)
C1 0.0560(12) 0.0460(12) 0.0517(12) 0.0030(9) -0.0060(9) 0.0052(10)
C9 0.0580(13) 0.0509(13) 0.0478(11) -0.0022(9) -0.0029(9) 0.0016(10)
C16 0.0535(13) 0.0665(15) 0.0486(12) -0.0061(10) 0.0003(9) -0.0096(11)
C25 0.0460(11) 0.0642(15) 0.0509(12) 0.0067(10) -0.0077(9) -0.0009(10)
C8 0.0584(12) 0.0457(12) 0.0546(12) 0.0012(9) 0.0012(10) 0.0052(10)
C12 0.0651(14) 0.0529(13) 0.0502(12) 0.0070(10) -0.0019(10) 0.0087(11)
C26 0.0637(14) 0.0618(15) 0.0606(14) 0.0098(11) -0.0037(11) -0.0035(12)
C6 0.0562(13) 0.0515(13) 0.0794(16) 0.0148(12) -0.0077(11) -0.0020(11)
C21 0.0696(15) 0.0602(14) 0.0621(14) 0.0038(11) 0.0112(11) -0.0058(12)
C18 0.0520(13) 0.0742(16) 0.0672(14) -0.0068(12) -0.0047(11) 0.0071(12)
C2 0.0618(14) 0.0614(15) 0.0722(15) 0.0188(12) -0.0007(11) 0.0013(12)
C24 0.0764(16) 0.0644(16) 0.0629(15) 0.0084(12) -0.0057(12) 0.0066(13)
C27 0.0779(17) 0.088(2) 0.0548(14) 0.0142(13) 0.0008(12) -0.0113(15)
C23 0.0649(14) 0.0857(18) 0.0543(13) 0.0027(12) -0.0071(11) 0.0163(13)
C10 0.0856(17) 0.0814(18) 0.0531(13) -0.0071(12) 0.0007(12) 0.0141(14)
C20 0.0698(16) 0.0761(18) 0.0856(18) -0.0106(15) 0.0245(14) -0.0191(14)
C4 0.0632(15) 0.0584(16) 0.0979(19) 0.0128(14) -0.0144(14) 0.0104(12)
C29 0.0774(17) 0.0707(17) 0.0857(19) -0.0153(15) -0.0039(14) 0.0035(14)
C28 0.0683(16) 0.097(2) 0.0595(15) -0.0079(15) 0.0030(12) -0.0130(15)
C19 0.0488(13) 0.094(2) 0.094(2) -0.0204(16) 0.0082(13) -0.0101(14)
C11 0.0666(15) 0.0798(18) 0.0813(17) -0.0057(14) -0.0079(13) -0.0135(14)
C5 0.0533(13) 0.0662(16) 0.1011(19) 0.0143(15) -0.0051(13) 0.0045(12)
C3 0.0792(18) 0.0574(15) 0.0918(19) 0.0245(14) -0.0076(14) 0.0059(13)

loop_
_atom_type_symbol
_atom_type_description
_atom_type_scat_dispersion_real
_atom_type_scat_dispersion_imag
_atom_type_scat_source
C C 0.0033 0.0016 'International Tables Vol C Tables 4.2.6.8 and 6.1.1.4'
H H 0.0000 0.0000 'International Tables Vol C Tables 4.2.6.8 and 6.1.1.4'
N N 0.0061 0.0033 'International Tables Vol C Tables 4.2.6.8 and 6.1.1.4'
O O 0.0106 0.0060 'International Tables Vol C Tables 4.2.6.8 and 6.1.1.4'

loop_
_geom_angle_atom_site_label_1
_geom_angle_atom_site_label_2
_geom_angle_atom_site_label_3
_geom_angle
_geom_angle_site_symmetry_1
_geom_angle_site_symmetry_3
_geom_angle_publ_flag
C7 O4 C1 122.99(15) . . ?
C15 O1 H1 109.5 . . ?
C16 N1 C22 111.04(17) . . ?
C16 N1 C23 124.45(19) . . ?
C22 N1 C23 124.17(19) . . ?
C14 C7 O4 115.33(17) . . ?
C14 C7 C8 125.41(18) . . ?
O4 C7 C8 119.03(17) . . ?
C7 C14 C13 118.05(18) . . ?
C7 C14 C15 121.78(17) . . ?
C13 C14 C15 119.84(17) . . ?
O3 C13 C14 121.75(19) . . ?
O3 C13 C12 120.37(18) . . ?
C14 C13 C12 117.88(18) . . ?
C18 C17 C22 119.5(2) . . ?
C18 C17 C15 131.2(2) . . ?
C22 C17 C15 109.30(17) . . ?
O1 C15 C17 113.02(17) . . ?
O1 C15 C14 111.79(16) . . ?
C17 C15 C14 113.20(17) . . ?
O1 C15 C16 104.16(17) . . ?
C17 C15 C16 101.50(16) . . ?
C14 C15 C16 112.39(16) . . ?
C21 C22 C17 122.7(2) . . ?
C21 C22 N1 127.7(2) . . ?
C17 C22 N1 109.66(17) . . ?
C2 C1 C6 121.5(2) . . ?
C2 C1 O4 115.83(19) . . ?
C6 C1 O4 122.48(19) . . ?
C12 C9 C10 109.41(19) . . ?
C12 C9 C11 110.25(19) . . ?
C10 C9 C11 109.61(19) . . ?
C12 C9 C8 107.26(17) . . ?
C10 C9 C8 109.06(18) . . ?
C11 C9 C8 111.20(19) . . ?
O2 C16 N1 125.8(2) . . ?
O2 C16 C15 125.7(2) . . ?
N1 C16 C15 108.46(18) . . ?
C24 C25 C26 118.5(2) . . ?
C24 C25 C23 121.9(2) . . ?
C26 C25 C23 119.5(2) . . ?
C7 C8 C9 113.18(17) . . ?
C7 C8 H8A 108.9 . . ?
C9 C8 H8A 108.9 . . ?
C7 C8 H8B 108.9 . . ?
C9 C8 H8B 108.9 . . ?
H8A C8 H8B 107.8 . . ?
C13 C12 C9 113.46(17) . . ?
C13 C12 H12A 108.9 . . ?
C9 C12 H12A 108.9 . . ?
C13 C12 H12B 108.9 . . ?
C9 C12 H12B 108.9 . . ?
H12A C12 H12B 107.7 . . ?
C27 C26 C25 120.7(2) . . ?
C27 C26 H26 119.6 . . ?
C25 C26 H26 119.6 . . ?
C1 C6 C5 118.6(2) . . ?
C1 C6 H6 120.7 . . ?
C5 C6 H6 120.7 . . ?
C22 C21 C20 117.1(2) . . ?
C22 C21 H21 121.5 . . ?
C20 C21 H21 121.5 . . ?
C17 C18 C19 118.7(2) . . ?
C17 C18 H18 120.6 . . ?
C19 C18 H18 120.6 . . ?
C1 C2 C3 118.8(2) . . ?
C1 C2 H2 120.6 . . ?
C3 C2 H2 120.6 . . ?
C25 C24 C29 120.3(2) . . ?
C25 C24 H24 119.8 . . ?
C29 C24 H24 119.8 . . ?
C28 C27 C26 120.5(2) . . ?
C28 C27 H27 119.8 . . ?
C26 C27 H27 119.8 . . ?
N1 C23 C25 113.90(19) . . ?
N1 C23 H23A 108.8 . . ?
C25 C23 H23A 108.8 . . ?
N1 C23 H23B 108.8 . . ?
C25 C23 H23B 108.8 . . ?
H23A C23 H23B 107.7 . . ?
C9 C10 H10A 109.5 . . ?
C9 C10 H10B 109.5 . . ?
H10A C10 H10B 109.5 . . ?
C9 C10 H10C 109.5 . . ?
H10A C10 H10C 109.5 . . ?
H10B C10 H10C 109.5 . . ?
C19 C20 C21 121.6(2) . . ?
C19 C20 H20 119.2 . . ?
C21 C20 H20 119.2 . . ?
C3 C4 C5 120.2(2) . . ?
C3 C4 H4 119.9 . . ?
C5 C4 H4 119.9 . . ?
C28 C29 C24 120.3(3) . . ?
C28 C29 H29 119.8 . . ?
C24 C29 H29 119.8 . . ?
C27 C28 C29 119.6(2) . . ?
C27 C28 H28 120.2 . . ?
C29 C28 H28 120.2 . . ?
C20 C19 C18 120.4(2) . . ?
C20 C19 H19 119.8 . . ?
C18 C19 H19 119.8 . . ?
C9 C11 H11A 109.5 . . ?
C9 C11 H11B 109.5 . . ?
H11A C11 H11B 109.5 . . ?
C9 C11 H11C 109.5 . . ?
H11A C11 H11C 109.5 . . ?
H11B C11 H11C 109.5 . . ?
C4 C5 C6 120.6(2) . . ?
C4 C5 H5 119.7 . . ?
C6 C5 H5 119.7 . . ?
C4 C3 C2 120.4(2) . . ?
C4 C3 H3 119.8 . . ?
C2 C3 H3 119.8 . . ?

loop_
_geom_bond_atom_site_label_1
_geom_bond_atom_site_label_2
_geom_bond_distance
_geom_bond_site_symmetry_2
_geom_bond_publ_flag
O4 C7 1.360(2) . ?
O4 C1 1.395(2) . ?
O1 C15 1.421(3) . ?
O1 H1 0.8200 . ?
O3 C13 1.230(2) . ?
O2 C16 1.217(3) . ?
N1 C16 1.352(3) . ?
N1 C22 1.413(3) . ?
N1 C23 1.444(3) . ?
C7 C14 1.342(3) . ?
C7 C8 1.487(3) . ?
C14 C13 1.457(3) . ?
C14 C15 1.521(3) . ?
C13 C12 1.497(3) . ?
C17 C18 1.374(3) . ?
C17 C22 1.382(3) . ?
C17 C15 1.505(3) . ?
C15 C16 1.548(3) . ?
C22 C21 1.372(3) . ?
C1 C2 1.369(3) . ?
C1 C6 1.370(3) . ?
C9 C12 1.524(3) . ?
C9 C10 1.524(3) . ?
C9 C11 1.524(3) . ?
C9 C8 1.532(3) . ?
C25 C24 1.370(3) . ?
C25 C26 1.379(3) . ?
C25 C23 1.510(3) . ?
C8 H8A 0.9700 . ?
C8 H8B 0.9700 . ?
C12 H12A 0.9700 . ?
C12 H12B 0.9700 . ?
C26 C27 1.372(3) . ?
C26 H26 0.9300 . ?
C6 C5 1.375(3) . ?
C6 H6 0.9300 . ?
C21 C20 1.377(4) . ?
C21 H21 0.9300 . ?
C18 C19 1.388(4) . ?
C18 H18 0.9300 . ?
C2 C3 1.380(3) . ?
C2 H2 0.9300 . ?
C24 C29 1.379(4) . ?
C24 H24 0.9300 . ?
C27 C28 1.351(4) . ?
C27 H27 0.9300 . ?
C23 H23A 0.9700 . ?
C23 H23B 0.9700 . ?
C10 H10A 0.9600 . ?
C10 H10B 0.9600 . ?
C10 H10C 0.9600 . ?
C20 C19 1.376(4) . ?
C20 H20 0.9300 . ?
C4 C3 1.358(4) . ?
C4 C5 1.366(4) . ?
C4 H4 0.9300 . ?
C29 C28 1.371(4) . ?
C29 H29 0.9300 . ?
C28 H28 0.9300 . ?
C19 H19 0.9300 . ?
C11 H11A 0.9600 . ?
C11 H11B 0.9600 . ?
C11 H11C 0.9600 . ?
C5 H5 0.9300 . ?
C3 H3 0.9300 . ?
